data_4341975
loop_
_publ_author_name
'Maughan, Annalise E.'
'Kurzman, Joshua A.'
'Neilson, James R.'

_publ_section_title
;
 Hybrid Inorganic-Organic Materials with an Optoelectronically Active
 Aromatic Cation: (C7H7)2SnI6 and C7H7PbI3.
;
_journal_issue 1
_journal_name_full 'Inorganic chemistry'
_journal_page_first 370
_journal_page_last 378
_journal_paper_doi 10.1021/ic5025795
_journal_volume 54
_journal_year 2015
_chemical_formula_sum 'C7 I3 Pb'
_chemical_formula_weight 671.97
_chemical_name_common 'Tropylium lead iodide'
_chemical_name_systematic 'Cycloheptatrienyl lead triiodide'
_space_group_IT_number 62
_symmetry_cell_setting orthorhombic
_symmetry_space_group_name_Hall '-P 2ac 2n'
_symmetry_space_group_name_H-M 'P n m a'
_cell_angle_alpha 90.00000
_cell_angle_beta 90.00000
_cell_angle_gamma 90.00000
_cell_formula_units_Z 4
_cell_length_a 8.05443(2)
_cell_length_b 11.18714(3)
_cell_length_c 14.71927(5)
_cell_measurement_temperature 300
_cell_volume 1326.295(7)
_computing_structure_refinement GSAS
_diffrn_ambient_temperature 300
_diffrn_radiation_type synchrotron
_diffrn_radiation_wavelength 0.413674
_diffrn_radiation_wavelength_details 'High resolution synchrotron, 11-BM, APS, ANL'
_exptl_crystal_density_diffrn 3.365
_pd_proc_ls_prof_R_factor 0.0858
_pd_proc_ls_prof_wR_expected 0.0563
_pd_proc_ls_prof_wR_factor 0.1023
_refine_ls_goodness_of_fit_all 1.82
_refine_ls_matrix_type full
_refine_ls_number_parameters 31
_refine_ls_number_restraints 6
_refine_ls_R_Fsqd_factor 0.11565
_refine_ls_shift/su_max 0.05
_refine_ls_shift/su_mean 0.01
_cod_data_source_file ic5025795_si_003.cif
_cod_data_source_block C7H7PbI3_Pnma
_cod_depositor_comments
;
The following automatic conversions were performed:

'_symmetry_cell_setting' value 'Orthorhombic' changed to
'orthorhombic' according to
/home/saulius/struct/COD-crude-data--automatic-downloads/rss-feeds/ACS/lib/dictionaries/cif_core.dic
dictionary named 'cif_core.dic' version 2.4.2 from
2011-04-26.

'_geom_bond_publ_flag' value 'N' changed to 'n'
according to
/home/saulius/struct/COD-crude-data--automatic-downloads/rss-feeds/ACS/lib/dictionaries/cif_core.dic
dictionary named 'cif_core.dic' version 2.4.2 from 2011-04-26 (15
times).

'_geom_angle_publ_flag' value 'N' changed to 'n' according
to
/home/saulius/struct/COD-crude-data--automatic-downloads/rss-feeds/ACS/lib/dictionaries/cif_core.dic
dictionary named 'cif_core.dic' version 2.4.2 from 2011-04-26 (17
times).

Automatic conversion script
Id: cif_fix_values 2935 2014-11-11 08:27:57Z andrius 

 Adding full bibliography for 4341974--4341975.cif.
;
_cod_database_code 4341975

loop_
_symmetry_equiv_pos_as_xyz
'x, y, z'
'-x, -y, -z'
'-x+1/2, -y, z+1/2'
'x+1/2, y, -z+1/2'
'-x, y+1/2, -z'
'x, -y+1/2, z'
'x+1/2, -y+1/2, -z+1/2'
'-x+1/2, y+1/2, z+1/2'

loop_
_atom_site_label
_atom_site_fract_x
_atom_site_fract_y
_atom_site_fract_z
_atom_site_U_iso_or_equiv
_atom_site_occupancy
_atom_site_adp_type
_atom_site_type_symbol
Pb 0.55976(13) 0.25 0.75001(10) 0.04612(21) 1.0 Uiso Pb
I1 0.81019(18) 0.44607(10) 0.83521(9) 0.0685(4) 1.0 Uiso I
I2 0.30172(25) 0.25 0.92238(12) 0.0640(6) 1.0 Uiso I
C1 0.70063(11) 0.115374(14) 0.11106(4) 0.102(4) 1.0 Uiso C
C2 0.57691(7) 0.189630(30) 0.13693(5) 0.102(4) 1.0 Uiso C
C3 0.84143(4) 0.141861(16) 0.065260(30) 0.102(4) 1.0 Uiso C
C4 0.91114(5) 0.25 0.05072(4) 0.102(4) 1.0 Uiso C

loop_
_geom_angle_atom_site_label_1
_geom_angle_atom_site_label_2
_geom_angle_atom_site_label_3
_geom_angle
_geom_angle_site_symmetry_1
_geom_angle_site_symmetry_3
_geom_angle_publ_flag
I1 Pb I1 180.00000(10) 1_555 -2_557 n
I1 Pb I1 94.487(34) 1_555 -4_547 n
I1 Pb I2 95.47(5) 1_555 1_555 n
I1 Pb I2 85.85(4) 1_555 -2_566 n
I1 Pb I1 94.487(34) 3_555 -2_557 n
I1 Pb I1 180.00000(10) 3_555 -4_547 n
I1 Pb I2 85.85(4) 3_555 -2_566 n
I1 Pb I1 85.58(5) -2_557 -4_547 n
I1 Pb I2 84.61(4) -2_466 1_555 n
I1 Pb I2 94.08(5) -2_466 -2_566 n
I1 Pb I2 84.61(4) -4_456 1_555 n
I1 Pb I2 94.08(5) -4_456 -2_566 n
I2 Pb I2 178.20(7) 1_555 -2_566 n
Pb I1 Pb 77.104(26) 1_555 -2_556 n
Pb I2 Pb 76.85(4) 1_555 -2_456 n
C2 C1 C3 128.601(28) 1_555 1_555 n
C1 C3 C4 128.601(29) 1_555 1_555 n

loop_
_geom_bond_atom_site_label_1
_geom_bond_atom_site_label_2
_geom_bond_distance
_geom_bond_site_symmetry_2
_geom_bond_publ_flag
Pb I1 3.2330(16) 1_555 n
Pb I1 3.2289(16) -2_456 n
Pb I1 3.2289(16) -4_456 n
Pb I2 3.2797(23) 1_555 n
Pb I2 3.1996(23) -2_556 n
I1 Pb 3.2330(16) 1_555 n
I1 Pb 3.2289(16) -2_556 n
I2 Pb 3.2797(23) 1_555 n
I2 Pb 3.1996(23) -2_456 n
C1 C2 1.3520(8) 1_555 n
C1 C3 1.3522(8) 1_555 n
C2 C1 1.3520(8) 1_555 n
C3 C1 1.3522(8) 1_555 n
C3 C4 1.35079(30) 1_555 n
C4 C3 1.35079(30) 1_555 n
